data_7102635
loop_
_publ_author_name
'Athanasia Dervisi'
'Cristina Carcedo'
'Ian A. Fallis'
'K.M Abdul Malik'

_publ_section_title
;
A concise synthesis of a rigid isomannide-based
diphosphine ligand and structural characterisation of an
alkoxyphosphonium intermediate
;
_journal_issue 10
_journal_name_full 'Chemical communications (Cambridge, England)'
_journal_page_first 1236
_journal_page_last 1237
_journal_paper_doi 10.1039/b401301h
_journal_year 2004
_chemical_formula_moiety 'C34 H34 N2 O2 P2 Rh, CH3CN, BF4'
_chemical_formula_sum 'C36 H37 B F4 N3 O2 P2 Rh'
_chemical_formula_weight 795.35
_chemical_name_systematic
;
?
;
_space_group_IT_number 4
_symmetry_cell_setting monoclinic
_symmetry_space_group_name_Hall 'P 2yb'
_symmetry_space_group_name_H-M 'P 1 21 1'
_atom_sites_solution_hydrogens geom
_atom_sites_solution_primary direct
_atom_sites_solution_secondary difmap
_audit_creation_method SHELXL-97
_cell_angle_alpha 90.00
_cell_angle_beta 100.7005(12)
_cell_angle_gamma 90.00
_cell_formula_units_Z 2
_cell_length_a 10.2793(2)
_cell_length_b 15.1367(4)
_cell_length_c 11.5954(4)
_cell_measurement_reflns_used 'all obs. reflections in the data set'
_cell_measurement_temperature 150(2)
_cell_measurement_theta_max 27.47
_cell_measurement_theta_min 2.93
_cell_volume 1772.81(8)
_computing_cell_refinement 'DENZO (Otwinowski & Minor, 1997)'
_computing_data_collection 'DENZO (Otwinowski & Minor, 1997)'
_computing_data_reduction 'DENZO (Otwinowski & Minor, 1997)'
_computing_molecular_graphics 'ORTEP-3 for Windows (Farrugia, 1997)'
_computing_publication_material 'SHELXL-97 (Sheldrick, 1997)'
_computing_structure_refinement 'SHELXL-97 (Sheldrick, 1997)'
_computing_structure_solution 'SHELXS-96 (Sheldrick, 1990)'
_diffrn_ambient_temperature 150(2)
_diffrn_measured_fraction_theta_full 0.979
_diffrn_measured_fraction_theta_max 0.979
_diffrn_measurement_device_type 'Bruker Nonius kappa CCD area detector'
_diffrn_measurement_method 'omega & phi scan to fill Ewald sphere'
_diffrn_radiation_monochromator graphite
_diffrn_radiation_source 'fine-focus sealed tube'
_diffrn_radiation_type MoK\a
_diffrn_radiation_wavelength 0.71073
_diffrn_reflns_av_R_equivalents 0.0477
_diffrn_reflns_av_sigmaI/netI 0.0491
_diffrn_reflns_limit_h_max 13
_diffrn_reflns_limit_h_min -13
_diffrn_reflns_limit_k_max 19
_diffrn_reflns_limit_k_min -15
_diffrn_reflns_limit_l_max 15
_diffrn_reflns_limit_l_min -15
_diffrn_reflns_number 16148
_diffrn_reflns_theta_full 27.47
_diffrn_reflns_theta_max 27.47
_diffrn_reflns_theta_min 2.93
_exptl_absorpt_coefficient_mu 0.630
_exptl_absorpt_correction_T_max 0.8739
_exptl_absorpt_correction_T_min 0.8335
_exptl_absorpt_correction_type multi-scan
_exptl_absorpt_process_details 'SORTAV (Blessing, 1995)'
_exptl_crystal_colour orange
_exptl_crystal_density_diffrn 1.490
_exptl_crystal_density_method 'not measured'
_exptl_crystal_description bloc
_exptl_crystal_F_000 812
_exptl_crystal_size_max 0.30
_exptl_crystal_size_mid 0.28
_exptl_crystal_size_min 0.22
_refine_diff_density_max 0.491
_refine_diff_density_min -0.435
_refine_diff_density_rms 0.070
_refine_ls_abs_structure_details 'Flack H D (1983), Acta Cryst. A39, 876-881'
_refine_ls_abs_structure_Flack -0.04(2)
_refine_ls_extinction_method none
_refine_ls_goodness_of_fit_ref 1.029
_refine_ls_hydrogen_treatment 'calculated positions, riding model'
_refine_ls_matrix_type full
_refine_ls_number_parameters 445
_refine_ls_number_reflns 6563
_refine_ls_number_restraints 1
_refine_ls_restrained_S_all 1.029
_refine_ls_R_factor_all 0.0345
_refine_ls_R_factor_gt 0.0312
_refine_ls_shift/su_max 0.001
_refine_ls_shift/su_mean 0.000
_refine_ls_structure_factor_coef Fsqd
_refine_ls_weighting_details 'calc w=1/[\s^2^(Fo^2^)+(0.0275P)^2^+1.3331P] where P=(Fo^2^+2Fc^2^)/3'
_refine_ls_weighting_scheme calc
_refine_ls_wR_factor_gt 0.0698
_refine_ls_wR_factor_ref 0.0727
_reflns_number_gt 6270
_reflns_number_total 6563
_reflns_threshold_expression >2sigma(I)
_cod_data_source_file b401301h.txt
_cod_data_source_block 4
_cod_depositor_comments
;
The following automatic conversions were performed:
'_symmetry_cell_setting' value 'Monoclinic' changed to 'monoclinic'
according to '/home/saulius/struct/CIF-dictionaries/cif_core.dic'
dictionary named 'cif_core.dic' version 2.4.1 from 2010-06-29.

Automatic conversion script
Id: cif_fix_enum 1527 2010-12-29 10:47:43Z saulius 
;
_cod_original_sg_symbol_H-M P2(1)
_cod_database_code 7102635

loop_
_symmetry_equiv_pos_as_xyz
'x, y, z'
'-x, y+1/2, -z'

loop_
_atom_site_label
_atom_site_type_symbol
_atom_site_fract_x
_atom_site_fract_y
_atom_site_fract_z
_atom_site_U_iso_or_equiv
_atom_site_adp_type
_atom_site_occupancy
_atom_site_symmetry_multiplicity
_atom_site_calc_flag
_atom_site_refinement_flags
Rh1 Rh 0.06262(2) 0.335017(17) 0.236436(18) 0.01656(6) Uani 1 1 d .
P1 P 0.14680(8) 0.19917(6) 0.22135(7) 0.01716(17) Uani 1 1 d .
P2 P 0.17036(8) 0.36860(6) 0.41721(7) 0.01701(17) Uani 1 1 d .
O1 O 0.4118(2) 0.24022(17) 0.3477(2) 0.0260(5) Uani 1 1 d .
O2 O 0.1765(2) 0.19241(16) 0.5121(2) 0.0249(5) Uani 1 1 d .
C1 C 0.3124(3) 0.2175(2) 0.5169(3) 0.0229(7) Uani 1 1 d .
H1 H 0.3688 0.1995 0.5931 0.028 Uiso 1 1 calc R
C2 C 0.3258(3) 0.3173(2) 0.4941(3) 0.0219(8) Uani 1 1 d .
H2 H 0.3579 0.3486 0.5699 0.026 Uiso 1 1 calc R
C3 C 0.4340(3) 0.3169(2) 0.4204(3) 0.0258(8) Uani 1 1 d .
H3A H 0.4290 0.3710 0.3718 0.031 Uiso 1 1 calc R
H3B H 0.5225 0.3142 0.4716 0.031 Uiso 1 1 calc R
C4 C 0.3587(3) 0.1726(2) 0.4122(3) 0.0259(8) Uani 1 1 d .
H4 H 0.4275 0.1269 0.4405 0.031 Uiso 1 1 calc R
C5 C 0.2330(3) 0.1289(2) 0.3427(3) 0.0230(7) Uani 1 1 d .
H5 H 0.2557 0.0706 0.3112 0.028 Uiso 1 1 calc R
C6 C 0.1540(4) 0.1149(2) 0.4400(3) 0.0258(8) Uani 1 1 d .
H6A H 0.0586 0.1082 0.4067 0.031 Uiso 1 1 calc R
H6B H 0.1849 0.0614 0.4861 0.031 Uiso 1 1 calc R
C7 C 0.0083(3) 0.1243(2) 0.1606(3) 0.0190(7) Uani 1 1 d .
C8 C -0.1084(4) 0.1328(3) 0.2050(3) 0.0254(8) Uani 1 1 d .
H8 H -0.1127 0.1743 0.2656 0.030 Uiso 1 1 calc R
C9 C -0.2188(4) 0.0810(2) 0.1612(3) 0.0269(8) Uani 1 1 d .
H9 H -0.2973 0.0865 0.1929 0.032 Uiso 1 1 calc R
C10 C -0.2136(4) 0.0216(2) 0.0718(3) 0.0279(8) Uani 1 1 d .
H10 H -0.2889 -0.0133 0.0414 0.034 Uiso 1 1 calc R
C11 C -0.0993(4) 0.0128(2) 0.0264(3) 0.0272(8) Uani 1 1 d .
H11 H -0.0965 -0.0277 -0.0358 0.033 Uiso 1 1 calc R
C12 C 0.0123(3) 0.0632(2) 0.0715(3) 0.0222(7) Uani 1 1 d .
H12 H 0.0913 0.0558 0.0412 0.027 Uiso 1 1 calc R
C13 C 0.2556(3) 0.1944(2) 0.1133(3) 0.0200(7) Uani 1 1 d .
C14 C 0.3332(3) 0.1208(3) 0.0995(3) 0.0267(8) Uani 1 1 d .
H14 H 0.3324 0.0710 0.1491 0.032 Uiso 1 1 calc R
C15 C 0.4111(4) 0.1198(3) 0.0146(4) 0.0336(9) Uani 1 1 d .
H15 H 0.4624 0.0689 0.0058 0.040 Uiso 1 1 calc R
C16 C 0.4155(3) 0.1920(3) -0.0583(3) 0.0310(9) Uani 1 1 d .
H16 H 0.4700 0.1907 -0.1161 0.037 Uiso 1 1 calc R
C17 C 0.3399(4) 0.2661(3) -0.0463(3) 0.0296(8) Uani 1 1 d .
H17 H 0.3417 0.3158 -0.0959 0.036 Uiso 1 1 calc R
C18 C 0.2610(3) 0.2669(2) 0.0398(3) 0.0244(7) Uani 1 1 d .
H18 H 0.2100 0.3179 0.0486 0.029 Uiso 1 1 calc R
C19 C 0.2266(3) 0.4840(2) 0.4168(3) 0.0203(7) Uani 1 1 d .
C20 C 0.2113(4) 0.5449(3) 0.5029(3) 0.0312(9) Uani 1 1 d .
H20 H 0.1722 0.5274 0.5674 0.037 Uiso 1 1 calc R
C21 C 0.2532(5) 0.6318(3) 0.4944(4) 0.0410(10) Uani 1 1 d .
H21 H 0.2401 0.6735 0.5524 0.049 Uiso 1 1 calc R
C22 C 0.3129(4) 0.6583(3) 0.4042(4) 0.0335(9) Uani 1 1 d .
H22 H 0.3408 0.7178 0.3994 0.040 Uiso 1 1 calc R
C23 C 0.3325(4) 0.5975(3) 0.3197(3) 0.0279(8) Uani 1 1 d .
H23 H 0.3770 0.6146 0.2584 0.033 Uiso 1 1 calc R
C24 C 0.2871(3) 0.5119(2) 0.3248(3) 0.0240(7) Uani 1 1 d .
H24 H 0.2972 0.4713 0.2646 0.029 Uiso 1 1 calc R
C25 C 0.0632(3) 0.3694(2) 0.5272(3) 0.0222(7) Uani 1 1 d .
C26 C 0.1118(4) 0.3670(3) 0.6475(3) 0.0306(9) Uani 1 1 d .
H26 H 0.2044 0.3616 0.6755 0.037 Uiso 1 1 calc R
C27 C 0.0272(4) 0.3725(3) 0.7262(3) 0.0361(9) Uani 1 1 d .
H27 H 0.0615 0.3695 0.8081 0.043 Uiso 1 1 calc R
C28 C -0.1087(4) 0.3822(2) 0.6865(3) 0.0319(9) Uani 1 1 d .
H28 H -0.1667 0.3883 0.7410 0.038 Uiso 1 1 calc R
C29 C -0.1582(4) 0.3829(3) 0.5677(4) 0.0316(9) Uani 1 1 d .
H29 H -0.2508 0.3885 0.5401 0.038 Uiso 1 1 calc R
C30 C -0.0733(3) 0.3756(3) 0.4881(3) 0.0267(8) Uani 1 1 d .
H30 H -0.1084 0.3747 0.4063 0.032 Uiso 1 1 calc R
N1 N -0.0231(3) 0.4588(2) 0.2321(2) 0.0224(6) Uani 1 1 d .
C31 C -0.0615(4) 0.5295(3) 0.2328(3) 0.0250(8) Uani 1 1 d .
C32 C -0.1066(5) 0.6201(3) 0.2370(4) 0.0415(10) Uani 1 1 d .
H32A H -0.1926 0.6209 0.2621 0.062 Uiso 1 1 calc R
H32B H -0.1156 0.6467 0.1589 0.062 Uiso 1 1 calc R
H32C H -0.0422 0.6538 0.2929 0.062 Uiso 1 1 calc R
N2 N -0.0508(3) 0.31103(18) 0.0726(2) 0.0222(7) Uani 1 1 d .
C33 C -0.1157(3) 0.2806(2) -0.0074(3) 0.0233(7) Uani 1 1 d .
C34 C -0.1971(4) 0.2333(3) -0.1037(3) 0.0365(9) Uani 1 1 d .
H34A H -0.2053 0.1714 -0.0813 0.055 Uiso 1 1 calc R
H34B H -0.1558 0.2363 -0.1732 0.055 Uiso 1 1 calc R
H34C H -0.2852 0.2604 -0.1214 0.055 Uiso 1 1 calc R
N3 N 0.6314(6) 0.4914(4) 0.2761(6) 0.0886(19) Uani 1 1 d .
C35 C 0.6281(5) 0.4246(5) 0.2293(5) 0.0631(16) Uani 1 1 d .
C36 C 0.6265(5) 0.3394(6) 0.1709(5) 0.0820(18) Uani 1 1 d .
H36A H 0.7135 0.3112 0.1929 0.123 Uiso 1 1 calc R
H36B H 0.6062 0.3480 0.0857 0.123 Uiso 1 1 calc R
H36C H 0.5589 0.3015 0.1948 0.123 Uiso 1 1 calc R
B1 B 0.5430(4) 0.4005(3) -0.2295(4) 0.0292(9) Uani 1 1 d .
F1 F 0.6360(3) 0.40787(17) -0.1263(2) 0.0590(8) Uani 1 1 d .
F2 F 0.5855(3) 0.44796(18) -0.3168(2) 0.0513(7) Uani 1 1 d .
F3 F 0.5309(2) 0.31173(14) -0.2607(2) 0.0371(6) Uani 1 1 d .
F4 F 0.4229(3) 0.43248(19) -0.2135(3) 0.0552(8) Uani 1 1 d .

loop_
_atom_site_aniso_label
_atom_site_aniso_U_11
_atom_site_aniso_U_22
_atom_site_aniso_U_33
_atom_site_aniso_U_23
_atom_site_aniso_U_13
_atom_site_aniso_U_12
Rh1 0.01777(11) 0.01540(11) 0.01580(10) -0.00074(12) 0.00129(7) 0.00117(11)
P1 0.0188(4) 0.0151(4) 0.0180(4) 0.0001(3) 0.0045(3) 0.0003(3)
P2 0.0182(4) 0.0162(4) 0.0163(4) -0.0007(3) 0.0023(3) -0.0015(3)
O1 0.0247(12) 0.0247(14) 0.0297(13) 0.0000(11) 0.0080(10) -0.0014(10)
O2 0.0311(13) 0.0207(13) 0.0230(12) 0.0006(10) 0.0053(10) -0.0044(10)
C1 0.0217(17) 0.0229(18) 0.0226(16) 0.0035(14) 0.0000(13) -0.0002(14)
C2 0.0235(15) 0.022(2) 0.0183(14) 0.0011(13) -0.0003(12) -0.0029(13)
C3 0.0201(15) 0.025(2) 0.0314(17) 0.0044(15) 0.0022(13) -0.0017(13)
C4 0.0259(18) 0.0228(19) 0.0281(19) 0.0049(15) 0.0028(14) 0.0043(15)
C5 0.0282(19) 0.0186(18) 0.0205(17) 0.0019(14) 0.0005(14) 0.0013(14)
C6 0.034(2) 0.0198(19) 0.0223(17) 0.0026(15) 0.0024(15) -0.0046(15)
C7 0.0208(16) 0.0184(17) 0.0182(15) 0.0034(13) 0.0045(13) -0.0004(13)
C8 0.029(2) 0.023(2) 0.0246(19) -0.0012(16) 0.0071(15) -0.0008(16)
C9 0.0258(18) 0.025(2) 0.0309(19) 0.0020(16) 0.0084(15) -0.0028(15)
C10 0.0269(18) 0.0221(19) 0.032(2) 0.0009(16) -0.0013(15) -0.0102(15)
C11 0.038(2) 0.0199(18) 0.0237(17) -0.0023(15) 0.0053(15) -0.0055(15)
C12 0.0273(18) 0.0186(17) 0.0223(17) -0.0009(14) 0.0087(14) -0.0007(14)
C13 0.0173(16) 0.0215(18) 0.0215(16) -0.0013(14) 0.0047(12) -0.0007(13)
C14 0.0246(18) 0.0248(19) 0.0322(19) 0.0028(16) 0.0089(15) 0.0047(15)
C15 0.028(2) 0.034(2) 0.041(2) -0.0085(18) 0.0141(17) 0.0057(17)
C16 0.0252(19) 0.041(2) 0.0302(19) -0.0057(18) 0.0146(15) -0.0036(17)
C17 0.031(2) 0.028(2) 0.031(2) 0.0020(17) 0.0113(16) -0.0033(16)
C18 0.0283(18) 0.0199(18) 0.0261(18) 0.0006(15) 0.0080(14) -0.0003(14)
C19 0.0199(16) 0.0202(18) 0.0185(15) 0.0007(14) -0.0023(12) 0.0010(13)
C20 0.043(2) 0.028(2) 0.0246(19) -0.0049(16) 0.0096(17) -0.0077(17)
C21 0.059(3) 0.026(2) 0.040(2) -0.0093(19) 0.012(2) -0.010(2)
C22 0.037(2) 0.0209(19) 0.039(2) 0.0023(17) -0.0035(17) -0.0077(16)
C23 0.0238(18) 0.028(2) 0.031(2) 0.0107(17) 0.0027(15) -0.0006(15)
C24 0.0278(19) 0.0206(19) 0.0235(17) 0.0053(15) 0.0044(14) 0.0000(15)
C25 0.0290(17) 0.0170(15) 0.0219(16) -0.0033(13) 0.0087(13) -0.0044(14)
C26 0.0301(18) 0.041(2) 0.0220(17) -0.0045(15) 0.0068(14) -0.0054(16)
C27 0.047(2) 0.043(2) 0.0225(19) -0.0049(17) 0.0161(17) -0.0086(19)
C28 0.043(2) 0.022(2) 0.036(2) -0.0009(17) 0.0224(18) 0.0005(17)
C29 0.0281(19) 0.026(2) 0.045(2) 0.0064(17) 0.0154(17) 0.0028(16)
C30 0.0264(18) 0.0251(18) 0.0290(19) 0.0068(16) 0.0064(15) -0.0034(15)
N1 0.0205(14) 0.0247(17) 0.0212(14) -0.0003(12) 0.0018(11) 0.0039(12)
C31 0.030(2) 0.025(2) 0.0195(17) -0.0008(15) 0.0035(15) 0.0040(16)
C32 0.056(3) 0.030(2) 0.041(2) 0.0027(19) 0.016(2) 0.018(2)
N2 0.0210(13) 0.0249(19) 0.0196(13) 0.0013(12) 0.0005(10) 0.0000(11)
C33 0.0245(17) 0.0224(19) 0.0219(17) 0.0010(14) 0.0012(14) 0.0011(14)
C34 0.049(2) 0.025(2) 0.028(2) 0.0028(17) -0.0130(17) -0.0019(18)
N3 0.076(4) 0.082(4) 0.121(5) 0.018(4) 0.053(4) 0.002(3)
C35 0.041(3) 0.088(5) 0.067(4) 0.021(4) 0.027(3) 0.005(3)
C36 0.060(3) 0.123(6) 0.066(3) -0.020(5) 0.019(3) -0.022(5)
B1 0.025(2) 0.029(2) 0.033(2) -0.001(2) 0.0050(17) -0.0007(18)
F1 0.0783(19) 0.0371(16) 0.0482(16) -0.0138(13) -0.0232(14) 0.0048(15)
F2 0.0540(16) 0.0489(16) 0.0584(17) 0.0068(13) 0.0298(14) -0.0073(13)
F3 0.0409(12) 0.0255(15) 0.0391(12) -0.0076(10) -0.0079(9) 0.0002(9)
F4 0.0422(14) 0.0470(17) 0.086(2) 0.0104(15) 0.0359(15) 0.0157(12)

loop_
_atom_type_symbol
_atom_type_description
_atom_type_scat_dispersion_real
_atom_type_scat_dispersion_imag
_atom_type_scat_source
C C 0.0033 0.0016 'International Tables Vol C Tables 4.2.6.8 and 6.1.1.4'
H H 0.0000 0.0000 'International Tables Vol C Tables 4.2.6.8 and 6.1.1.4'
B B 0.0013 0.0007 'International Tables Vol C Tables 4.2.6.8 and 6.1.1.4'
N N 0.0061 0.0033 'International Tables Vol C Tables 4.2.6.8 and 6.1.1.4'
O O 0.0106 0.0060 'International Tables Vol C Tables 4.2.6.8 and 6.1.1.4'
F F 0.0171 0.0103 'International Tables Vol C Tables 4.2.6.8 and 6.1.1.4'
P P 0.1023 0.0942 'International Tables Vol C Tables 4.2.6.8 and 6.1.1.4'
Rh Rh -1.1178 0.9187 'International Tables Vol C Tables 4.2.6.8 and 6.1.1.4'

loop_
_geom_angle_atom_site_label_1
_geom_angle_atom_site_label_2
_geom_angle_atom_site_label_3
_geom_angle
N1 Rh1 N2 88.39(11)
N1 Rh1 P2 87.21(8)
N2 Rh1 P2 174.82(8)
N1 Rh1 P1 174.09(8)
N2 Rh1 P1 85.84(8)
P2 Rh1 P1 98.61(3)
C13 P1 C5 103.32(16)
C13 P1 C7 103.87(15)
C5 P1 C7 99.39(15)
C13 P1 Rh1 112.48(11)
C5 P1 Rh1 127.01(12)
C7 P1 Rh1 107.99(11)
C25 P2 C19 102.99(15)
C25 P2 C2 104.14(15)
C19 P2 C2 98.97(15)
C25 P2 Rh1 113.34(12)
C19 P2 Rh1 108.32(11)
C2 P2 Rh1 126.04(11)
C3 O1 C4 107.9(3)
C6 O2 C1 106.8(3)
O2 C1 C4 107.0(3)
O2 C1 C2 111.6(3)
C4 C1 C2 104.2(3)
C3 C2 C1 101.0(3)
C3 C2 P2 112.8(2)
C1 C2 P2 113.4(2)
O1 C3 C2 106.3(3)
O1 C4 C5 113.4(3)
O1 C4 C1 107.4(3)
C5 C4 C1 104.5(3)
C6 C5 C4 100.5(3)
C6 C5 P1 113.4(2)
C4 C5 P1 112.8(2)
O2 C6 C5 105.5(3)
C12 C7 C8 118.6(3)
C12 C7 P1 124.2(2)
C8 C7 P1 117.1(3)
C9 C8 C7 120.8(3)
C10 C9 C8 119.8(3)
C11 C10 C9 120.2(3)
C10 C11 C12 120.2(3)
C7 C12 C11 120.4(3)
C14 C13 C18 117.9(3)
C14 C13 P1 123.0(3)
C18 C13 P1 119.0(2)
C15 C14 C13 120.7(3)
C14 C15 C16 121.0(4)
C17 C16 C15 119.6(3)
C16 C17 C18 119.3(3)
C13 C18 C17 121.5(3)
C20 C19 C24 118.3(3)
C20 C19 P2 123.5(3)
C24 C19 P2 118.3(3)
C19 C20 C21 119.9(4)
C22 C21 C20 121.3(4)
C21 C22 C23 119.4(4)
C24 C23 C22 119.9(3)
C23 C24 C19 121.2(3)
C26 C25 C30 118.7(3)
C26 C25 P2 123.1(3)
C30 C25 P2 118.1(3)
C27 C26 C25 120.7(4)
C26 C27 C28 120.3(4)
C29 C28 C27 119.5(3)
C28 C29 C30 120.2(4)
C29 C30 C25 120.5(4)
C31 N1 Rh1 175.0(3)
N1 C31 C32 178.1(4)
C33 N2 Rh1 165.4(3)
N2 C33 C34 174.3(4)
N3 C35 C36 178.9(7)
F4 B1 F2 109.4(4)
F4 B1 F1 110.4(4)
F2 B1 F1 109.3(3)
F4 B1 F3 109.7(3)
F2 B1 F3 109.7(4)
F1 B1 F3 108.4(4)

loop_
_geom_bond_atom_site_label_1
_geom_bond_atom_site_label_2
_geom_bond_distance
Rh1 N1 2.068(3)
Rh1 N2 2.069(3)
Rh1 P2 2.2398(9)
Rh1 P1 2.2503(9)
P1 C13 1.829(3)
P1 C5 1.853(4)
P1 C7 1.853(3)
P2 C25 1.834(3)
P2 C19 1.840(4)
P2 C2 1.850(3)
O1 C3 1.428(4)
O1 C4 1.434(4)
O2 C6 1.434(4)
O2 C1 1.438(4)
C1 C4 1.541(5)
C1 C2 1.545(5)
C2 C3 1.523(4)
C4 C5 1.539(5)
C5 C6 1.522(5)
C7 C12 1.394(5)
C7 C8 1.397(5)
C8 C9 1.395(5)
C9 C10 1.382(5)
C10 C11 1.380(5)
C11 C12 1.395(5)
C13 C14 1.396(5)
C13 C18 1.397(5)
C14 C15 1.380(5)
C15 C16 1.388(6)
C16 C17 1.386(5)
C17 C18 1.398(5)
C19 C20 1.389(5)
C19 C24 1.397(5)
C20 C21 1.393(6)
C21 C22 1.368(6)
C22 C23 1.385(6)
C23 C24 1.382(5)
C25 C26 1.392(5)
C25 C30 1.395(5)
C26 C27 1.375(5)
C27 C28 1.396(6)
C28 C29 1.377(6)
C29 C30 1.387(5)
N1 C31 1.140(5)
C31 C32 1.451(6)
N2 C33 1.135(4)
C33 C34 1.453(5)
N3 C35 1.144(8)
C35 C36 1.456(10)
B1 F4 1.370(5)
B1 F2 1.377(5)
B1 F1 1.390(5)
B1 F3 1.392(6)

loop_
_geom_torsion_atom_site_label_1
_geom_torsion_atom_site_label_2
_geom_torsion_atom_site_label_3
_geom_torsion_atom_site_label_4
_geom_torsion
N1 Rh1 P1 C13 59.0(8)
N2 Rh1 P1 C13 71.24(14)
P2 Rh1 P1 C13 -111.43(12)
N1 Rh1 P1 C5 -172.4(8)
N2 Rh1 P1 C5 -160.15(16)
P2 Rh1 P1 C5 17.18(15)
N1 Rh1 P1 C7 -55.0(8)
N2 Rh1 P1 C7 -42.79(13)
P2 Rh1 P1 C7 134.54(11)
N1 Rh1 P2 C25 72.34(15)
N2 Rh1 P2 C25 40.4(9)
P1 Rh1 P2 C25 -108.64(13)
N1 Rh1 P2 C19 -41.29(14)
N2 Rh1 P2 C19 -73.2(9)
P1 Rh1 P2 C19 137.73(11)
N1 Rh1 P2 C2 -157.65(15)
N2 Rh1 P2 C2 170.4(9)
P1 Rh1 P2 C2 21.37(13)
C6 O2 C1 C4 19.2(3)
C6 O2 C1 C2 132.7(3)
O2 C1 C2 C3 -141.3(3)
C4 C1 C2 C3 -26.2(3)
O2 C1 C2 P2 -20.4(3)
C4 C1 C2 P2 94.7(3)
C25 P2 C2 C3 -175.3(2)
C19 P2 C2 C3 -69.4(3)
Rh1 P2 C2 C3 51.2(3)
C25 P2 C2 C1 70.7(3)
C19 P2 C2 C1 176.6(2)
Rh1 P2 C2 C1 -62.8(3)
C4 O1 C3 C2 -33.2(3)
C1 C2 C3 O1 36.6(3)
P2 C2 C3 O1 -84.7(3)
C3 O1 C4 C5 130.2(3)
C3 O1 C4 C1 15.2(3)
O2 C1 C4 O1 126.4(3)
C2 C1 C4 O1 8.1(3)
O2 C1 C4 C5 5.7(3)
C2 C1 C4 C5 -112.7(3)
O1 C4 C5 C6 -143.0(3)
C1 C4 C5 C6 -26.3(3)
O1 C4 C5 P1 -21.9(4)
C1 C4 C5 P1 94.8(3)
C13 P1 C5 C6 -174.3(2)
C7 P1 C5 C6 -67.5(3)
Rh1 P1 C5 C6 53.6(3)
C13 P1 C5 C4 72.2(3)
C7 P1 C5 C4 179.0(2)
Rh1 P1 C5 C4 -59.9(3)
C1 O2 C6 C5 -37.3(3)
C4 C5 C6 O2 39.1(3)
P1 C5 C6 O2 -81.6(3)
C13 P1 C7 C12 15.3(3)
C5 P1 C7 C12 -91.1(3)
Rh1 P1 C7 C12 134.9(3)
C13 P1 C7 C8 -162.3(3)
C5 P1 C7 C8 91.4(3)
Rh1 P1 C7 C8 -42.6(3)
C12 C7 C8 C9 0.2(5)
P1 C7 C8 C9 177.9(3)
C7 C8 C9 C10 -1.1(6)
C8 C9 C10 C11 0.6(6)
C9 C10 C11 C12 0.7(6)
C8 C7 C12 C11 1.1(5)
P1 C7 C12 C11 -176.4(3)
C10 C11 C12 C7 -1.6(5)
C5 P1 C13 C14 31.0(3)
C7 P1 C13 C14 -72.4(3)
Rh1 P1 C13 C14 171.1(3)
C5 P1 C13 C18 -149.7(3)
C7 P1 C13 C18 106.9(3)
Rh1 P1 C13 C18 -9.6(3)
C18 C13 C14 C15 -1.0(5)
P1 C13 C14 C15 178.3(3)
C13 C14 C15 C16 0.8(6)
C14 C15 C16 C17 -0.5(6)
C15 C16 C17 C18 0.4(6)
C14 C13 C18 C17 0.9(5)
P1 C13 C18 C17 -178.4(3)
C16 C17 C18 C13 -0.6(5)
C25 P2 C19 C20 13.4(3)
C2 P2 C19 C20 -93.5(3)
Rh1 P2 C19 C20 133.7(3)
C25 P2 C19 C24 -166.2(3)
C2 P2 C19 C24 87.0(3)
Rh1 P2 C19 C24 -45.8(3)
C24 C19 C20 C21 1.4(6)
P2 C19 C20 C21 -178.2(3)
C19 C20 C21 C22 -1.8(7)
C20 C21 C22 C23 -0.2(7)
C21 C22 C23 C24 2.5(6)
C22 C23 C24 C19 -2.9(5)
C20 C19 C24 C23 0.9(5)
P2 C19 C24 C23 -179.5(3)
C19 P2 C25 C26 -79.4(3)
C2 P2 C25 C26 23.5(3)
Rh1 P2 C25 C26 163.8(3)
C19 P2 C25 C30 98.5(3)
C2 P2 C25 C30 -158.6(3)
Rh1 P2 C25 C30 -18.3(3)
C30 C25 C26 C27 -1.3(6)
P2 C25 C26 C27 176.6(3)
C25 C26 C27 C28 -1.3(6)
C26 C27 C28 C29 2.5(6)
C27 C28 C29 C30 -1.1(6)
C28 C29 C30 C25 -1.5(6)
C26 C25 C30 C29 2.7(5)
P2 C25 C30 C29 -175.3(3)
N2 Rh1 N1 C31 -137(3)
P2 Rh1 N1 C31 46(3)
P1 Rh1 N1 C31 -124(3)
Rh1 N1 C31 C32 -28(15)
N1 Rh1 N2 C33 -139.5(11)
P2 Rh1 N2 C33 -107.6(13)
P1 Rh1 N2 C33 41.7(11)
Rh1 N2 C33 C34 -8(5)
